data_2226428
loop_
_publ_author_name
'Khan, F. Nawaz'
'Roopan, S. Mohana'
'Kumar, Rajesh'
'Hathwar, Venkatesha R.'
'Akkurt, Mehmet'

_publ_section_title
;
 1-{6-Chloro-2-[(2-chloro-3-quinolyl)methoxy]-4-phenyl-3-quinolyl}ethan-1-one
;
_journal_coeditor_code FB2195
_journal_issue 7
_journal_name_full 'Acta Crystallographica Section E'
_journal_page_first o1607
_journal_page_last o1608
_journal_paper_doi 10.1107/S1600536810021203
_journal_volume 66
_journal_year 2010
_chemical_formula_iupac 'C27 H18 Cl2 N2 O2'
_chemical_formula_moiety 'C27 H18 Cl2 N2 O2'
_chemical_formula_sum 'C27 H18 Cl2 N2 O2'
_chemical_formula_weight 473.33
_chemical_name_systematic
;
1-{6-Chloro-2-[(2-chloro-3-quinolyl)methoxy]-4-phenyl-3-quinolyl}ethan-1-one
;
_space_group_IT_number 2
_symmetry_cell_setting triclinic
_symmetry_space_group_name_Hall '-P 1'
_symmetry_space_group_name_H-M 'P -1'
_atom_sites_solution_hydrogens difmap
_atom_sites_solution_primary direct
_atom_sites_solution_secondary difmap
_cell_angle_alpha 100.615(3)
_cell_angle_beta 103.570(3)
_cell_angle_gamma 111.894(4)
_cell_formula_units_Z 2
_cell_length_a 9.2694(3)
_cell_length_b 10.8862(4)
_cell_length_c 13.0490(5)
_cell_measurement_reflns_used 1523
_cell_measurement_temperature 295(2)
_cell_measurement_theta_max 21.35
_cell_measurement_theta_min 1.89
_cell_volume 1132.51(9)
_computing_cell_refinement 'CrysAlis Pro CCD (Oxford Diffraction, 2009)'
_computing_data_collection 'CrysAlis Pro CCD (Oxford Diffraction, 2009)'
_computing_data_reduction 'CrysAlis Pro RED (Oxford Diffraction, 2009)'
_computing_molecular_graphics 'ORTEP-3 for Windows (Farrugia, 1997)'
_computing_publication_material 'WinGX (Farrugia, 1999)'
_computing_structure_refinement 'SHELXL97 (Sheldrick, 2008)'
_computing_structure_solution 'SHELXS97 (Sheldrick, 2008)'
_diffrn_ambient_temperature 295(2)
_diffrn_measured_fraction_theta_full 0.996
_diffrn_measured_fraction_theta_max 0.996
_diffrn_measurement_device_type 'Oxford Xcalibur Eos (Nova) CCD detector'
_diffrn_measurement_method '\w scans'
_diffrn_radiation_monochromator graphite
_diffrn_radiation_source 'Enhance (Mo) X-ray Source'
_diffrn_radiation_type MoK\a
_diffrn_radiation_wavelength 0.71073
_diffrn_reflns_av_R_equivalents 0.0367
_diffrn_reflns_av_sigmaI/netI 0.0339
_diffrn_reflns_limit_h_max 11
_diffrn_reflns_limit_h_min -11
_diffrn_reflns_limit_k_max 13
_diffrn_reflns_limit_k_min -13
_diffrn_reflns_limit_l_max 16
_diffrn_reflns_limit_l_min -16
_diffrn_reflns_number 24246
_diffrn_reflns_reduction_process
;
;
_diffrn_reflns_theta_full 26.99
_diffrn_reflns_theta_max 26.99
_diffrn_reflns_theta_min 3.07
_exptl_absorpt_coefficient_mu 0.315
_exptl_absorpt_correction_T_max 0.957
_exptl_absorpt_correction_T_min 0.925
_exptl_absorpt_correction_type multi-scan
_exptl_absorpt_process_details '(CrysAlis Pro RED; Oxford Diffraction, 2009)'
_exptl_crystal_colour colourless
_exptl_crystal_density_diffrn 1.388
_exptl_crystal_density_method 'not measured'
_exptl_crystal_description block
_exptl_crystal_F_000 488
_exptl_crystal_size_max 0.250
_exptl_crystal_size_mid 0.210
_exptl_crystal_size_min 0.140
_refine_diff_density_max 0.269
_refine_diff_density_min -0.348
_refine_ls_extinction_coef 0.0099(17)
_refine_ls_extinction_expression FC^*^=KFC[1+0.001XFC^2^\L^3^/SIN(2\Q)]^-1/4^
_refine_ls_extinction_method 'SHELXL97 (Sheldrick, 2008)'
_refine_ls_goodness_of_fit_ref 1.049
_refine_ls_hydrogen_treatment constr
_refine_ls_matrix_type full
_refine_ls_number_constraints 71
_refine_ls_number_parameters 300
_refine_ls_number_reflns 4918
_refine_ls_number_restraints 0
_refine_ls_restrained_S_all 1.049
_refine_ls_R_factor_all 0.0692
_refine_ls_R_factor_gt 0.0404
_refine_ls_shift/su_max 0.001
_refine_ls_shift/su_mean 0.000
_refine_ls_structure_factor_coef Fsqd
_refine_ls_weighting_details 'calc w=1/[\s^2^(Fo^2^)+(0.0549P)^2^]         where P=(Fo^2^+2Fc^2^)/3'
_refine_ls_weighting_scheme calc
_refine_ls_wR_factor_gt 0.1023
_refine_ls_wR_factor_ref 0.1085
_reflns_number_gt 3250
_reflns_number_total 4918
_reflns_threshold_expression I>2\s(I)
_cod_data_source_file fb2195.cif
_cod_data_source_block I
_cod_database_code 2226428
_cod_database_fobs_code 2226428

loop_
_symmetry_equiv_pos_site_id
_symmetry_equiv_pos_as_xyz
1 x,y,z
2 -x,-y,-z

loop_
_atom_site_aniso_label
_atom_site_aniso_U_11
_atom_site_aniso_U_22
_atom_site_aniso_U_33
_atom_site_aniso_U_12
_atom_site_aniso_U_13
_atom_site_aniso_U_23
Cl1 0.0653(3) 0.0939(4) 0.0895(4) 0.0336(3) 0.0538(3) 0.0437(3)
Cl2 0.1264(5) 0.0624(3) 0.1087(4) 0.0548(3) 0.0834(4) 0.0406(3)
O1 0.0692(8) 0.0515(7) 0.0724(8) 0.0302(6) 0.0473(7) 0.0353(6)
O2 0.0569(9) 0.1003(11) 0.0888(10) 0.0354(8) 0.0381(8) 0.0119(8)
N1 0.0597(9) 0.0463(8) 0.0640(9) 0.0239(7) 0.0349(8) 0.0269(7)
N2 0.0441(7) 0.0441(7) 0.0467(8) 0.0205(6) 0.0192(6) 0.0191(6)
C1 0.0508(10) 0.0473(10) 0.0576(10) 0.0235(8) 0.0273(9) 0.0226(8)
C2 0.0393(9) 0.0438(9) 0.0487(9) 0.0154(7) 0.0179(8) 0.0202(8)
C3 0.0451(9) 0.0393(9) 0.0506(10) 0.0130(7) 0.0182(8) 0.0200(8)
C4 0.0587(11) 0.0490(10) 0.0487(10) 0.0233(9) 0.0189(9) 0.0149(8)
C5 0.0596(11) 0.0669(12) 0.0506(10) 0.0324(10) 0.0236(9) 0.0183(9)
C6 0.0560(11) 0.0721(13) 0.0551(11) 0.0276(10) 0.0299(9) 0.0286(10)
C7 0.0620(11) 0.0554(11) 0.0622(11) 0.0240(9) 0.0333(10) 0.0306(9)
C8 0.0427(9) 0.0471(9) 0.0485(10) 0.0187(8) 0.0200(8) 0.0210(8)
C9 0.0398(9) 0.0454(9) 0.0421(9) 0.0160(7) 0.0130(7) 0.0173(7)
C10 0.0521(10) 0.0461(9) 0.0573(10) 0.0214(8) 0.0278(9) 0.0247(8)
C11 0.0455(9) 0.0442(9) 0.0465(9) 0.0181(8) 0.0242(8) 0.0205(7)
C12 0.0438(9) 0.0427(9) 0.0432(9) 0.0199(7) 0.0200(8) 0.0146(7)
C13 0.0396(8) 0.0387(8) 0.0385(8) 0.0159(7) 0.0151(7) 0.0122(7)
C14 0.0429(9) 0.0471(9) 0.0511(10) 0.0171(8) 0.0210(8) 0.0209(8)
C15 0.0413(9) 0.0642(11) 0.0512(10) 0.0229(8) 0.0248(8) 0.0240(9)
C16 0.0511(10) 0.0722(12) 0.0533(10) 0.0377(9) 0.0273(9) 0.0218(9)
C17 0.0523(10) 0.0517(10) 0.0517(10) 0.0297(9) 0.0207(9) 0.0189(8)
C18 0.0372(8) 0.0431(9) 0.0385(8) 0.0177(7) 0.0139(7) 0.0144(7)
C19 0.0353(8) 0.0423(9) 0.0387(8) 0.0158(7) 0.0140(7) 0.0139(7)
C20 0.0476(9) 0.0400(9) 0.0433(9) 0.0183(8) 0.0248(8) 0.0153(7)
C21 0.0534(11) 0.0467(10) 0.0685(12) 0.0185(9) 0.0195(9) 0.0165(9)
C22 0.0716(13) 0.0425(10) 0.0789(14) 0.0162(10) 0.0322(11) 0.0158(10)
C23 0.0994(16) 0.0485(11) 0.0689(12) 0.0401(12) 0.0496(12) 0.0287(10)
C24 0.0805(14) 0.0709(13) 0.0551(11) 0.0502(12) 0.0367(11) 0.0312(10)
C25 0.0533(10) 0.0525(10) 0.0452(9) 0.0253(8) 0.0228(8) 0.0164(8)
C26 0.0604(11) 0.0532(10) 0.0562(11) 0.0298(9) 0.0356(10) 0.0249(9)
C27 0.1010(17) 0.1078(18) 0.0619(13) 0.0604(15) 0.0312(13) 0.0040(12)

loop_
_atom_site_type_symbol
_atom_site_label
_atom_site_fract_x
_atom_site_fract_y
_atom_site_fract_z
_atom_site_U_iso_or_equiv
_atom_site_thermal_displace_type
_atom_site_calc_flag
_atom_site_refinement_flags
_atom_site_occupancy
Cl Cl1 -0.01220(6) 0.20006(6) 1.04669(4) 0.0754(2) Uani . . 1.000
Cl Cl2 0.74140(7) 0.93000(5) 0.71360(5) 0.0840(2) Uani . . 1.000
O O1 0.59905(14) 0.49825(11) 0.72135(10) 0.0560(4) Uani . . 1.000
O O2 0.74428(17) 0.29669(16) 0.77583(12) 0.0814(6) Uani . . 1.000
N N1 0.84627(17) 0.84682(14) 0.56079(12) 0.0521(5) Uani . . 1.000
N N2 0.43430(15) 0.49906(13) 0.82893(10) 0.0430(4) Uani . . 1.000
C C1 0.7687(2) 0.80443(17) 0.62730(14) 0.0484(6) Uani . . 1.000
C C2 0.70647(18) 0.66777(16) 0.63617(13) 0.0432(5) Uani . . 1.000
C C3 0.73284(19) 0.57472(16) 0.56702(13) 0.0453(5) Uani . . 1.000
C C4 0.8507(2) 0.52185(18) 0.42066(13) 0.0520(6) Uani . . 1.000
C C5 0.9361(2) 0.56806(19) 0.35310(14) 0.0564(6) Uani . . 1.000
C C6 0.9910(2) 0.7072(2) 0.35350(15) 0.0575(7) Uani . . 1.000
C C7 0.9603(2) 0.79738(19) 0.42130(14) 0.0560(6) Uani . . 1.000
C C8 0.87261(19) 0.75263(16) 0.49223(13) 0.0445(5) Uani . . 1.000
C C9 0.81637(19) 0.61318(16) 0.49267(13) 0.0428(5) Uani . . 1.000
C C10 0.6179(2) 0.63335(16) 0.71731(14) 0.0486(6) Uani . . 1.000
C C11 0.50542(19) 0.43665(16) 0.77951(13) 0.0431(5) Uani . . 1.000
C C12 0.49480(18) 0.30284(15) 0.77809(12) 0.0416(5) Uani . . 1.000
C C13 0.39256(18) 0.22631(15) 0.82609(12) 0.0388(5) Uani . . 1.000
C C14 0.19783(18) 0.21883(17) 0.93163(13) 0.0459(5) Uani . . 1.000
C C15 0.12456(19) 0.28562(18) 0.98332(14) 0.0495(6) Uani . . 1.000
C C16 0.1567(2) 0.42295(19) 0.98914(14) 0.0530(6) Uani . . 1.000
C C17 0.25945(19) 0.49098(17) 0.93803(13) 0.0485(6) Uani . . 1.000
C C18 0.33581(18) 0.42562(15) 0.88126(12) 0.0390(5) Uani . . 1.000
C C19 0.30637(17) 0.28760(15) 0.87940(12) 0.0385(5) Uani . . 1.000
C C20 0.37473(19) 0.08368(15) 0.82266(13) 0.0416(5) Uani . . 1.000
C C21 0.2255(2) -0.03105(17) 0.76412(15) 0.0575(6) Uani . . 1.000
C C22 0.2112(3) -0.16304(18) 0.75627(17) 0.0661(7) Uani . . 1.000
C C23 0.3442(3) -0.18296(19) 0.80755(16) 0.0639(8) Uani . . 1.000
C C24 0.4922(3) -0.0704(2) 0.86684(15) 0.0587(7) Uani . . 1.000
C C25 0.5077(2) 0.06250(17) 0.87376(13) 0.0481(6) Uani . . 1.000
C C26 0.6008(2) 0.25390(17) 0.72580(14) 0.0506(6) Uani . . 1.000
C C27 0.5199(3) 0.1518(2) 0.61324(16) 0.0879(9) Uani . . 1.000
H H3 0.69470 0.48340 0.56900 0.0540 Uiso calc R 1.000
H H4 0.81460 0.42950 0.41950 0.0620 Uiso calc R 1.000
H H5 0.95820 0.50720 0.30630 0.0680 Uiso calc R 1.000
H H6 1.04900 0.73760 0.30680 0.0690 Uiso calc R 1.000
H H7 0.99740 0.88930 0.42100 0.0670 Uiso calc R 1.000
H H10A 0.68150 0.70080 0.78980 0.0580 Uiso calc R 1.000
H H10B 0.51100 0.63400 0.69340 0.0580 Uiso calc R 1.000
H H14 0.17640 0.12800 0.93070 0.0550 Uiso calc R 1.000
H H16 0.10850 0.46760 1.02750 0.0640 Uiso calc R 1.000
H H17 0.27950 0.58200 0.94070 0.0580 Uiso calc R 1.000
H H21 0.13420 -0.01860 0.72980 0.0690 Uiso calc R 1.000
H H22 0.11080 -0.23920 0.71600 0.0790 Uiso calc R 1.000
H H23 0.33410 -0.27240 0.80220 0.0770 Uiso calc R 1.000
H H24 0.58240 -0.08340 0.90250 0.0700 Uiso calc R 1.000
H H25 0.60880 0.13830 0.91330 0.0580 Uiso calc R 1.000
H H27A 0.59860 0.12490 0.59180 0.1320 Uiso calc R 1.000
H H27B 0.47890 0.19330 0.56160 0.1320 Uiso calc R 1.000
H H27C 0.43000 0.07140 0.61380 0.1320 Uiso calc R 1.000

loop_
_atom_type_symbol
_atom_type_description
_atom_type_scat_dispersion_real
_atom_type_scat_dispersion_imag
_atom_type_scat_source
O O 0.0106 0.0060 'International Tables Vol C Tables 4.2.6.8 and 6.1.1.4'
N N 0.0061 0.0033 'International Tables Vol C Tables 4.2.6.8 and 6.1.1.4'
Cl Cl 0.1484 0.1585 'International Tables Vol C Tables 4.2.6.8 and 6.1.1.4'
H H 0.0000 0.0000 'International Tables Vol C Tables 4.2.6.8 and 6.1.1.4'
C C 0.0033 0.0016 'International Tables Vol C Tables 4.2.6.8 and 6.1.1.4'

loop_
_geom_angle_atom_site_label_1
_geom_angle_atom_site_label_2
_geom_angle_atom_site_label_3
_geom_angle_site_symmetry_1
_geom_angle_site_symmetry_2
_geom_angle_site_symmetry_3
_geom_angle
_geom_angle_publ_flag
C10 O1 C11 . . . 118.10(14) no
C1 N1 C8 . . . 117.82(15) no
C11 N2 C18 . . . 116.19(14) no
Cl2 C1 N1 . . . 115.52(14) no
Cl2 C1 C2 . . . 118.16(14) no
N1 C1 C2 . . . 126.32(17) no
C1 C2 C3 . . . 115.29(16) no
C1 C2 C10 . . . 120.45(15) no
C3 C2 C10 . . . 124.27(15) no
C2 C3 C9 . . . 121.62(16) no
C5 C4 C9 . . . 120.58(17) no
C4 C5 C6 . . . 120.40(18) no
C5 C6 C7 . . . 120.58(18) no
C6 C7 C8 . . . 120.27(18) no
N1 C8 C7 . . . 118.72(16) no
N1 C8 C9 . . . 121.43(16) no
C7 C8 C9 . . . 119.84(16) no
C3 C9 C4 . . . 124.14(16) no
C3 C9 C8 . . . 117.52(16) no
C4 C9 C8 . . . 118.32(16) no
O1 C10 C2 . . . 106.79(14) no
O1 C11 N2 . . . 120.52(15) no
O1 C11 C12 . . . 113.48(15) no
N2 C11 C12 . . . 126.00(16) no
C11 C12 C13 . . . 118.51(16) no
C11 C12 C26 . . . 118.07(15) no
C13 C12 C26 . . . 123.40(15) no
C12 C13 C19 . . . 118.23(15) no
C12 C13 C20 . . . 119.71(16) no
C19 C13 C20 . . . 122.06(15) no
C15 C14 C19 . . . 119.79(16) no
Cl1 C15 C14 . . . 119.98(15) no
Cl1 C15 C16 . . . 118.08(15) no
C14 C15 C16 . . . 121.94(18) no
C15 C16 C17 . . . 119.32(18) no
C16 C17 C18 . . . 121.02(17) no
N2 C18 C17 . . . 117.92(15) no
N2 C18 C19 . . . 123.13(15) no
C17 C18 C19 . . . 118.95(15) no
C13 C19 C14 . . . 123.33(15) no
C13 C19 C18 . . . 117.73(15) no
C14 C19 C18 . . . 118.92(15) no
C13 C20 C21 . . . 120.60(16) no
C13 C20 C25 . . . 120.80(15) no
C21 C20 C25 . . . 118.55(16) no
C20 C21 C22 . . . 120.62(19) no
C21 C22 C23 . . . 120.4(2) no
C22 C23 C24 . . . 119.7(2) no
C23 C24 C25 . . . 120.1(2) no
C20 C25 C24 . . . 120.63(18) no
O2 C26 C12 . . . 119.55(16) no
O2 C26 C27 . . . 122.6(2) no
C12 C26 C27 . . . 117.83(18) no
C2 C3 H3 . . . 119.00 no
C9 C3 H3 . . . 119.00 no
C5 C4 H4 . . . 120.00 no
C9 C4 H4 . . . 120.00 no
C4 C5 H5 . . . 120.00 no
C6 C5 H5 . . . 120.00 no
C5 C6 H6 . . . 120.00 no
C7 C6 H6 . . . 120.00 no
C6 C7 H7 . . . 120.00 no
C8 C7 H7 . . . 120.00 no
O1 C10 H10A . . . 110.00 no
O1 C10 H10B . . . 110.00 no
C2 C10 H10A . . . 110.00 no
C2 C10 H10B . . . 110.00 no
H10A C10 H10B . . . 109.00 no
C15 C14 H14 . . . 120.00 no
C19 C14 H14 . . . 120.00 no
C15 C16 H16 . . . 120.00 no
C17 C16 H16 . . . 120.00 no
C16 C17 H17 . . . 119.00 no
C18 C17 H17 . . . 120.00 no
C20 C21 H21 . . . 120.00 no
C22 C21 H21 . . . 120.00 no
C21 C22 H22 . . . 120.00 no
C23 C22 H22 . . . 120.00 no
C22 C23 H23 . . . 120.00 no
C24 C23 H23 . . . 120.00 no
C23 C24 H24 . . . 120.00 no
C25 C24 H24 . . . 120.00 no
C20 C25 H25 . . . 120.00 no
C24 C25 H25 . . . 120.00 no
C26 C27 H27A . . . 109.00 no
C26 C27 H27B . . . 109.00 no
C26 C27 H27C . . . 109.00 no
H27A C27 H27B . . . 110.00 no
H27A C27 H27C . . . 109.00 no
H27B C27 H27C . . . 109.00 no

loop_
_geom_bond_atom_site_label_1
_geom_bond_atom_site_label_2
_geom_bond_site_symmetry_1
_geom_bond_site_symmetry_2
_geom_bond_distance
_geom_bond_publ_flag
Cl1 C15 . . 1.747(2) no
Cl2 C1 . . 1.7394(19) no
O1 C10 . . 1.427(2) no
O1 C11 . . 1.357(2) no
O2 C26 . . 1.196(3) no
N1 C1 . . 1.295(2) no
N1 C8 . . 1.365(2) no
N2 C11 . . 1.298(2) no
N2 C18 . . 1.374(2) no
C1 C2 . . 1.419(2) no
C2 C3 . . 1.361(2) no
C2 C10 . . 1.503(2) no
C3 C9 . . 1.406(2) no
C4 C5 . . 1.360(3) no
C4 C9 . . 1.416(3) no
C5 C6 . . 1.405(3) no
C6 C7 . . 1.354(3) no
C7 C8 . . 1.407(3) no
C8 C9 . . 1.411(2) no
C11 C12 . . 1.419(2) no
C12 C13 . . 1.366(2) no
C12 C26 . . 1.512(3) no
C13 C19 . . 1.433(2) no
C13 C20 . . 1.490(2) no
C14 C15 . . 1.359(3) no
C14 C19 . . 1.409(2) no
C15 C16 . . 1.395(3) no
C16 C17 . . 1.362(3) no
C17 C18 . . 1.408(3) no
C18 C19 . . 1.418(2) no
C20 C21 . . 1.386(3) no
C20 C25 . . 1.378(3) no
C21 C22 . . 1.375(3) no
C22 C23 . . 1.371(4) no
C23 C24 . . 1.372(3) no
C24 C25 . . 1.383(3) no
C26 C27 . . 1.488(3) no
C3 H3 . . 0.9300 no
C4 H4 . . 0.9300 no
C5 H5 . . 0.9300 no
C6 H6 . . 0.9300 no
C7 H7 . . 0.9300 no
C10 H10A . . 0.9700 no
C10 H10B . . 0.9700 no
C14 H14 . . 0.9300 no
C16 H16 . . 0.9300 no
C17 H17 . . 0.9300 no
C21 H21 . . 0.9300 no
C22 H22 . . 0.9300 no
C23 H23 . . 0.9300 no
C24 H24 . . 0.9300 no
C25 H25 . . 0.9300 no
C27 H27A . . 0.9600 no
C27 H27B . . 0.9600 no
C27 H27C . . 0.9600 no

loop_
_geom_contact_atom_site_label_1
_geom_contact_atom_site_label_2
_geom_contact_distance
_geom_contact_site_symmetry_1
_geom_contact_site_symmetry_2
_geom_contact_publ_flag
Cl1 C22 3.497(3) . 2_557 no
Cl2 C24 3.391(3) . 1_565 no
Cl1 H10A 2.9500 . 2_667 no
Cl2 H10A 2.7700 . . no
Cl2 H10B 3.0500 . . no
O1 O2 3.076(2) . . no
O2 O1 3.076(2) . . no
O2 C25 3.360(2) . . no
O2 C6 3.296(3) . 2_766 no
O1 H3 2.3600 . . no
O2 H25 2.8900 . . no
O2 H6 2.5200 . 2_766 no
O2 H16 2.8900 . 2_667 no
N2 C5 3.410(2) . 2_666 no
N1 H21 2.7000 . 1_665 no
N1 H7 2.6300 . 2_776 no
N1 H27B 2.8900 . 2_666 no
N2 H10A 2.7500 . . no
N2 H10B 2.5600 . . no
C4 C4 3.291(3) . 2_766 no
C5 C18 3.507(2) . 2_666 no
C5 N2 3.410(2) . 2_666 no
C6 C18 3.376(2) . 2_666 no
C6 O2 3.296(3) . 2_766 no
C11 C17 3.583(2) . 2_667 no
C11 C16 3.399(2) . 2_667 no
C14 C21 3.292(3) . . no
C16 C11 3.399(2) . 2_667 no
C17 C11 3.583(2) . 2_667 no
C18 C5 3.507(2) . 2_666 no
C18 C6 3.376(2) . 2_666 no
C18 C18 3.397(2) . 2_667 no
C20 C27 3.400(3) . . no
C21 C14 3.292(3) . . no
C22 Cl1 3.497(3) . 2_557 no
C24 C24 3.476(3) . 2_657 no
C24 C25 3.370(3) . 2_657 no
C24 Cl2 3.391(3) . 1_545 no
C25 O2 3.360(2) . . no
C25 C24 3.370(3) . 2_657 no
C25 C26 3.120(2) . . no
C26 C25 3.120(2) . . no
C27 C20 3.400(3) . . no
C1 H27B 2.9600 . 2_666 no
C1 H21 3.0100 . 1_665 no
C4 H10B 2.9700 . 2_666 no
C4 H4 3.1000 . 2_766 no
C12 H25 3.0200 . . no
C14 H21 3.1000 . . no
C15 H10A 3.0300 . 2_667 no
C16 H16 3.0900 . 2_567 no
C20 H14 2.6900 . . no
C20 H27C 2.8800 . . no
C21 H14 2.7600 . . no
C26 H25 2.9500 . . no
H3 O1 2.3600 . . no
H3 H4 2.5400 . . no
H4 H3 2.5400 . . no
H4 C4 3.1000 . 2_766 no
H6 O2 2.5200 . 2_766 no
H7 N1 2.6300 . 2_776 no
H10A Cl2 2.7700 . . no
H10A N2 2.7500 . . no
H10A Cl1 2.9500 . 2_667 no
H10A C15 3.0300 . 2_667 no
H10B Cl2 3.0500 . . no
H10B N2 2.5600 . . no
H10B C4 2.9700 . 2_666 no
H14 C20 2.6900 . . no
H14 C21 2.7600 . . no
H16 O2 2.8900 . 2_667 no
H16 C16 3.0900 . 2_567 no
H16 H16 2.3700 . 2_567 no
H21 N1 2.7000 . 1_445 no
H21 C1 3.0100 . 1_445 no
H21 C14 3.1000 . . no
H25 O2 2.8900 . . no
H25 C12 3.0200 . . no
H25 C26 2.9500 . . no
H27B N1 2.8900 . 2_666 no
H27B C1 2.9600 . 2_666 no
H27C C20 2.8800 . . no

loop_
_geom_hbond_atom_site_label_D
_geom_hbond_atom_site_label_H
_geom_hbond_atom_site_label_A
_geom_hbond_site_symmetry_A
_geom_hbond_distance_DH
_geom_hbond_distance_HA
_geom_hbond_distance_DA
_geom_hbond_angle_DHA
_geom_hbond_publ_flag
C3 H3 O1 . 0.93 2.36 2.703(2) 101 yes
C6 H6 O2 2_766 0.93 2.52 3.296(3) 142 yes
C22 H22 Cg1 1_445 0.93 2.95 3.683(3) 137 yes

loop_
_geom_torsion_atom_site_label_1
_geom_torsion_atom_site_label_2
_geom_torsion_atom_site_label_3
_geom_torsion_atom_site_label_4
_geom_torsion_site_symmetry_1
_geom_torsion_site_symmetry_2
_geom_torsion_site_symmetry_3
_geom_torsion_site_symmetry_4
_geom_torsion
_geom_torsion_publ_flag
C10 O1 C11 C12 . . . . 179.97(14) no
C10 O1 C11 N2 . . . . 0.6(2) no
C11 O1 C10 C2 . . . . -172.51(14) no
C1 N1 C8 C7 . . . . -178.41(17) no
C1 N1 C8 C9 . . . . 0.5(3) no
C8 N1 C1 C2 . . . . -0.3(3) no
C8 N1 C1 Cl2 . . . . 179.24(13) no
C18 N2 C11 O1 . . . . 177.01(14) no
C18 N2 C11 C12 . . . . -2.3(2) no
C11 N2 C18 C17 . . . . 178.56(15) no
C11 N2 C18 C19 . . . . -2.3(2) no
N1 C1 C2 C3 . . . . 0.0(3) no
Cl2 C1 C2 C3 . . . . -179.53(14) no
Cl2 C1 C2 C10 . . . . 0.7(2) no
N1 C1 C2 C10 . . . . -179.77(18) no
C1 C2 C3 C9 . . . . 0.1(3) no
C10 C2 C3 C9 . . . . 179.87(17) no
C3 C2 C10 O1 . . . . 11.0(2) no
C1 C2 C10 O1 . . . . -169.28(15) no
C2 C3 C9 C4 . . . . 178.49(17) no
C2 C3 C9 C8 . . . . 0.1(3) no
C9 C4 C5 C6 . . . . -0.3(3) no
C5 C4 C9 C3 . . . . -178.26(18) no
C5 C4 C9 C8 . . . . 0.1(3) no
C4 C5 C6 C7 . . . . 0.2(3) no
C5 C6 C7 C8 . . . . -0.1(3) no
C6 C7 C8 C9 . . . . 0.0(3) no
C6 C7 C8 N1 . . . . 178.91(17) no
N1 C8 C9 C3 . . . . -0.4(3) no
N1 C8 C9 C4 . . . . -178.90(16) no
C7 C8 C9 C3 . . . . 178.51(17) no
C7 C8 C9 C4 . . . . 0.0(3) no
O1 C11 C12 C13 . . . . -174.57(14) no
O1 C11 C12 C26 . . . . 6.9(2) no
N2 C11 C12 C13 . . . . 4.7(3) no
N2 C11 C12 C26 . . . . -173.79(16) no
C11 C12 C13 C19 . . . . -2.5(2) no
C11 C12 C13 C20 . . . . 178.02(14) no
C26 C12 C13 C19 . . . . 175.94(15) no
C26 C12 C13 C20 . . . . -3.5(2) no
C11 C12 C26 O2 . . . . 77.7(2) no
C11 C12 C26 C27 . . . . -103.07(19) no
C13 C12 C26 O2 . . . . -100.8(2) no
C13 C12 C26 C27 . . . . 78.5(2) no
C12 C13 C19 C14 . . . . 180.00(15) no
C12 C13 C19 C18 . . . . -1.5(2) no
C20 C13 C19 C14 . . . . -0.5(2) no
C20 C13 C19 C18 . . . . 177.98(14) no
C12 C13 C20 C21 . . . . -114.4(2) no
C12 C13 C20 C25 . . . . 63.0(2) no
C19 C13 C20 C21 . . . . 66.2(2) no
C19 C13 C20 C25 . . . . -116.50(19) no
C19 C14 C15 Cl1 . . . . 179.18(13) no
C19 C14 C15 C16 . . . . -1.8(3) no
C15 C14 C19 C13 . . . . 178.00(16) no
C15 C14 C19 C18 . . . . -0.5(2) no
Cl1 C15 C16 C17 . . . . -178.30(14) no
C14 C15 C16 C17 . . . . 2.6(3) no
C15 C16 C17 C18 . . . . -1.2(3) no
C16 C17 C18 N2 . . . . 178.19(16) no
C16 C17 C18 C19 . . . . -1.0(2) no
N2 C18 C19 C13 . . . . 4.1(2) no
N2 C18 C19 C14 . . . . -177.32(15) no
C17 C18 C19 C13 . . . . -176.73(15) no
C17 C18 C19 C14 . . . . 1.9(2) no
C13 C20 C21 C22 . . . . 176.68(18) no
C25 C20 C21 C22 . . . . -0.7(3) no
C13 C20 C25 C24 . . . . -177.52(17) no
C21 C20 C25 C24 . . . . -0.1(3) no
C20 C21 C22 C23 . . . . 0.8(3) no
C21 C22 C23 C24 . . . . -0.1(3) no
C22 C23 C24 C25 . . . . -0.8(3) no
C23 C24 C25 C20 . . . . 0.9(3) no

loop_
_cod_related_entry_id
_cod_related_entry_database
_cod_related_entry_code
1 ChemSpider 24745237
